data_1010298
loop_
_publ_author_name
'Haegg, G'
'Kindstroem, A L'

_publ_section_title
;
Roentgenuntersuchungen am System Eisen - Selen.
;
_journal_coden_ASTM ZPCBAL
_journal_name_full
;
Zeitschrift fuer Physikalische Chemie, Abteilung B: Chemie der
Elementarprozesse, Aufbau der Materie
;
_journal_page_first 453
_journal_page_last 464
_journal_volume 22
_journal_year 1933
_chemical_formula_structural 'Fe Se'
_chemical_formula_sum 'Fe Se'
_chemical_name_systematic 'Iron selenide'
_space_group_IT_number 129
_symmetry_cell_setting tetragonal
_symmetry_space_group_name_Hall 'P 4ab 2ab -1ab'
_symmetry_space_group_name_H-M 'P 4/n m m :1'
_cell_angle_alpha 90
_cell_angle_beta 90
_cell_angle_gamma 90
_cell_formula_units_Z 2
_cell_length_a 3.765
_cell_length_b 3.765
_cell_length_c 5.518
_cell_volume 78.2
_cod_original_sg_symbol_H-M 'P 4/n m m S'
_cod_database_code 1010298

loop_
_symmetry_equiv_pos_as_xyz
x,y,z
-x,-y,z
1/2+x,1/2+y,-z
1/2-x,1/2-y,-z
-x,y,z
x,-y,z
1/2-x,1/2+y,-z
1/2+x,1/2-y,-z
-y,x,-z
y,-x,-z
1/2-y,1/2+x,z
1/2+y,1/2-x,z
y,x,-z
-y,-x,-z
1/2+y,1/2+x,z
1/2-y,1/2-x,z

loop_
_atom_site_label
_atom_site_type_symbol
_atom_site_symmetry_multiplicity
_atom_site_Wyckoff_symbol
_atom_site_fract_x
_atom_site_fract_y
_atom_site_fract_z
_atom_site_occupancy
_atom_site_attached_hydrogens
_atom_site_calc_flag
Fe1 Fe2+ 2 a 0. 0. 0. 1. 0 d
Se1 Se2- 2 c 0. 0.5 0.26 1. 0 d

loop_
_atom_type_symbol
_atom_type_oxidation_number
Fe2+ 2.000
Se2- -2.000

loop_
_cod_related_entry_id
_cod_related_entry_database
_cod_related_entry_code
1 MPOD 1000066
2 MPOD 1000067
3 MPOD 1000313
